data_4077375
loop_
_publ_author_name
'Alonso, Ester'
'Casas, Jos\'e Mar\'ia'
'Forni\'es, Juan'
'Fortu\~no, Consuelo'
'Mart\'in, Antonio'
'Orpen, A. Guy'
'Tsipis, Constantinos A.'
'Tsipis, Athanassios C.'

_publ_section_title
;
 Synthesis of Homo- or Hetero-trinuclear Palladium(II)/Platinum(II)
 Compounds with Bridging Phosphido Ligands. Crystal and Electronic
 Structures (DFT) of [N(PPh3)2]2[Pt3(\m-PPh2)4(C6F5)4] and of Its
 Oxidation Product [Pt3(C6F5)4(\m-PPh2)4]&#x2020;
;
_journal_issue 26
_journal_name_full Organometallics
_journal_page_first 5571
_journal_paper_doi 10.1021/om010407s
_journal_volume 20
_journal_year 2001
_chemical_formula_sum 'C77 H52 F20 P4 Pt3'
_chemical_formula_weight 2066.34
_chemical_name_systematic
; 
 ? 
;
_space_group_IT_number 15
_symmetry_space_group_name_Hall '-C 2yc'
_symmetry_space_group_name_H-M 'C 1 2/c 1'
_atom_sites_solution_hydrogens geom
_atom_sites_solution_primary direct
_atom_sites_solution_secondary difmap
_audit_creation_method SHELXL
_cell_angle_alpha 90.00
_cell_angle_beta 117.90(2)
_cell_angle_gamma 90.00
_cell_formula_units_Z 4
_cell_length_a 19.368(6)
_cell_length_b 24.760(7)
_cell_length_c 19.525(5)
_cell_measurement_temperature 293(2)
_cell_volume 8275(4)
_computing_structure_refinement 'SHELXL-93 (Sheldrick, 1993)'
_computing_structure_solution 'SHELXS-86 (Sheldrick, 1990)'
_diffrn_ambient_temperature 293(2)
_diffrn_radiation_monochromator graphite
_diffrn_radiation_source 'fine-focus sealed tube'
_diffrn_radiation_type MoK\a
_diffrn_radiation_wavelength 0.71073
_diffrn_reflns_av_R_equivalents 0.0287
_diffrn_reflns_av_sigmaI/netI 0.0665
_diffrn_reflns_limit_h_max 23
_diffrn_reflns_limit_h_min 0
_diffrn_reflns_limit_k_max 29
_diffrn_reflns_limit_k_min 0
_diffrn_reflns_limit_l_max 20
_diffrn_reflns_limit_l_min -23
_diffrn_reflns_number 7530
_diffrn_reflns_theta_max 25.00
_diffrn_reflns_theta_min 1.64
_exptl_absorpt_coefficient_mu 5.220
_exptl_crystal_density_diffrn 1.659
_exptl_crystal_F_000 3952
_refine_diff_density_max 0.918
_refine_diff_density_min -0.690
_refine_diff_density_rms 0.149
_refine_ls_extinction_method none
_refine_ls_goodness_of_fit_all 1.027
_refine_ls_goodness_of_fit_obs 1.058
_refine_ls_matrix_type full
_refine_ls_number_parameters 469
_refine_ls_number_reflns 7293
_refine_ls_number_restraints 8
_refine_ls_restrained_S_all 1.100
_refine_ls_restrained_S_obs 1.058
_refine_ls_R_factor_all 0.0824
_refine_ls_R_factor_obs 0.0447
_refine_ls_shift/esd_max 0.002
_refine_ls_shift/esd_mean 0.000
_refine_ls_structure_factor_coef Fsqd
_refine_ls_weighting_details 'w=1/[\s^2^(Fo^2^)+(0.0600P)^2^+0.0000P] where P=(Fo^2^+2Fc^2^)/3'
_refine_ls_weighting_scheme calc
_refine_ls_wR_factor_all 0.1220
_refine_ls_wR_factor_obs 0.0972
_reflns_number_observed 5118
_reflns_number_total 7300
_reflns_observed_criterion >2sigma(I)
_cod_data_source_file om010407s.cif
_cod_data_source_block complex_6
_cod_depositor_comments
;
The following automatic conversions were performed:

'_refine_ls_weighting_scheme' value 'calc
w=1/[\s^2^(Fo^2^)+(0.0600P)^2^+0.0000P] where P=(Fo^2^+2Fc^2^)/3' was
changed to 'calc'. New tag '_refine_ls_weighting_details' was
created. The value of the new tag was set to
'w=1/[\s^2^(Fo^2^)+(0.0600P)^2^+0.0000P] where P=(Fo^2^+2Fc^2^)/3'.

Automatic conversion script
Id: cif_fix_values 3143 2015-03-26 13:38:13Z robertas 
;
_cod_original_cell_volume 8274.9(41)
_cod_database_code 4077375

loop_
_symmetry_equiv_pos_as_xyz
'x, y, z'
'-x, y, -z+1/2'
'x+1/2, y+1/2, z'
'-x+1/2, y+1/2, -z+1/2'
'-x, -y, -z'
'x, -y, z-1/2'
'-x+1/2, -y+1/2, -z'
'x+1/2, -y+1/2, z-1/2'

loop_
_atom_site_aniso_label
_atom_site_aniso_U_11
_atom_site_aniso_U_22
_atom_site_aniso_U_33
_atom_site_aniso_U_23
_atom_site_aniso_U_13
_atom_site_aniso_U_12
Pt1 0.0397(3) 0.0255(3) 0.0325(2) 0.000 0.0088(2) 0.000
Pt2 0.0353(3) 0.0246(2) 0.0322(2) 0.000 0.0129(2) 0.000
Pt3 0.0428(4) 0.0256(3) 0.0388(3) 0.000 0.0178(2) 0.000
P1 0.0407(15) 0.0304(12) 0.0355(11) -0.0008(10) 0.0145(10) -0.0058(11)
P2 0.0389(15) 0.0274(12) 0.0411(12) -0.0011(10) 0.0139(11) 0.0008(10)
C1 0.056(7) 0.032(5) 0.042(5) -0.001(4) 0.014(5) -0.007(5)
C2 0.077(9) 0.042(6) 0.047(6) 0.003(5) 0.009(6) -0.001(5)
C3 0.128(13) 0.069(8) 0.056(7) 0.032(6) 0.036(8) -0.006(8)
C4 0.123(14) 0.075(10) 0.096(10) 0.013(8) 0.027(10) -0.061(10)
C5 0.080(10) 0.048(8) 0.090(9) 0.007(6) 0.025(8) -0.030(7)
C6 0.058(8) 0.047(6) 0.046(6) 0.006(5) 0.013(5) -0.006(5)
F2 0.095(5) 0.059(4) 0.037(3) 0.008(3) 0.005(3) -0.016(4)
F3 0.201(11) 0.129(8) 0.061(5) 0.036(5) 0.026(6) -0.062(7)
F4 0.241(14) 0.140(9) 0.116(7) 0.047(6) 0.059(8) -0.093(9)
F5 0.122(8) 0.080(5) 0.134(7) 0.016(5) 0.024(6) -0.062(5)
F6 0.076(5) 0.055(4) 0.059(4) -0.004(3) -0.005(3) -0.018(3)
C7 0.050(7) 0.027(5) 0.061(6) 0.001(4) 0.026(5) 0.000(4)
C8 0.084(9) 0.044(6) 0.075(8) 0.006(6) 0.044(7) 0.014(6)
C9 0.096(12) 0.072(9) 0.098(10) 0.046(8) 0.038(9) 0.039(8)
C10 0.072(11) 0.085(11) 0.137(14) 0.022(10) 0.051(10) 0.042(9)
C11 0.063(9) 0.064(8) 0.128(12) -0.011(8) 0.055(9) 0.018(7)
C12 0.044(7) 0.054(7) 0.072(7) -0.006(6) 0.030(6) -0.003(5)
F8 0.119(7) 0.089(5) 0.082(5) 0.033(4) 0.057(5) 0.037(5)
F9 0.169(11) 0.165(10) 0.143(9) 0.097(8) 0.061(8) 0.103(9)
F10 0.140(10) 0.142(9) 0.231(13) 0.052(8) 0.089(9) 0.108(8)
F11 0.117(8) 0.136(8) 0.154(8) -0.033(7) 0.084(7) 0.037(6)
F12 0.095(6) 0.087(5) 0.066(4) -0.005(4) 0.043(4) 0.013(4)
C13 0.025(5) 0.035(5) 0.054(6) 0.004(4) 0.012(4) 0.004(4)
C14 0.052(7) 0.041(6) 0.053(6) -0.009(4) 0.012(5) -0.007(5)
C15 0.053(8) 0.061(8) 0.062(7) -0.017(6) 0.000(6) -0.017(6)
C16 0.045(8) 0.083(9) 0.066(8) 0.009(7) -0.004(7) -0.013(7)
C17 0.045(8) 0.076(8) 0.101(10) 0.008(8) 0.036(7) 0.008(7)
C18 0.041(7) 0.048(6) 0.063(7) -0.002(5) 0.014(6) -0.011(5)
C19 0.044(6) 0.041(5) 0.040(5) -0.005(4) 0.019(4) 0.002(5)
C20 0.065(8) 0.063(7) 0.042(6) -0.006(5) 0.024(6) -0.015(6)
C21 0.074(10) 0.070(8) 0.050(7) -0.009(6) 0.019(7) -0.016(7)
C22 0.111(13) 0.121(12) 0.039(6) -0.014(7) 0.039(8) -0.023(10)
C23 0.115(14) 0.117(12) 0.072(9) 0.016(8) 0.058(9) -0.024(10)
C24 0.064(9) 0.079(8) 0.057(7) 0.008(6) 0.027(6) -0.019(7)
C25 0.047(6) 0.027(5) 0.039(5) 0.003(4) 0.009(4) 0.011(4)
C26 0.051(7) 0.049(6) 0.043(5) 0.006(5) -0.001(5) -0.012(5)
C27 0.084(10) 0.083(10) 0.057(7) -0.014(7) -0.006(7) -0.004(8)
C28 0.102(12) 0.090(10) 0.036(6) -0.003(6) 0.015(7) -0.005(9)
C29 0.088(10) 0.063(8) 0.049(6) 0.016(6) 0.024(7) 0.011(7)
C30 0.057(8) 0.051(6) 0.047(6) 0.002(5) 0.014(5) 0.006(5)
C31 0.055(8) 0.036(6) 0.084(8) -0.003(5) 0.037(6) 0.001(5)
C32 0.080(9) 0.041(6) 0.076(8) -0.012(5) 0.052(7) 0.000(6)
C33 0.137(15) 0.056(8) 0.114(12) -0.023(8) 0.099(12) -0.019(9)
C34 0.116(17) 0.089(12) 0.181(20) -0.037(13) 0.119(17) -0.005(11)
C35 0.065(11) 0.070(9) 0.178(18) -0.026(11) 0.076(13) 0.002(8)
C36 0.062(9) 0.039(6) 0.114(10) -0.001(6) 0.048(8) 0.007(6)

loop_
_atom_site_label
_atom_site_type_symbol
_atom_site_fract_x
_atom_site_fract_y
_atom_site_fract_z
_atom_site_U_iso_or_equiv
_atom_site_thermal_displace_type
_atom_site_occupancy
_atom_site_calc_flag
_atom_site_refinement_flags
Pt1 Pt 1.0000 1.24881(2) 0.7500 0.03578(15) Uani 1 d S
Pt2 Pt 1.0000 1.36095(2) 0.7500 0.03183(14) Uani 1 d S
Pt3 Pt 1.0000 1.50934(2) 0.7500 0.0362(2) Uani 1 d S
P1 P 0.92372(15) 1.30424(10) 0.77956(13) 0.0368(5) Uani 1 d .
P2 P 0.91701(15) 1.43784(9) 0.71881(13) 0.0377(6) Uani 1 d .
C1 C 0.9609(6) 1.1878(4) 0.7963(5) 0.047(3) Uani 1 d .
C2 C 0.9988(8) 1.1793(4) 0.8751(6) 0.063(4) Uani 1 d .
C3 C 0.9786(10) 1.1384(5) 0.9098(7) 0.087(5) Uani 1 d .
C4 C 0.9176(10) 1.1051(6) 0.8655(9) 0.108(6) Uani 1 d .
C5 C 0.8804(8) 1.1112(5) 0.7885(8) 0.079(4) Uani 1 d .
C6 C 0.9029(7) 1.1510(4) 0.7555(6) 0.055(3) Uani 1 d .
F2 F 1.0609(4) 1.2106(2) 0.9208(3) 0.074(2) Uani 1 d .
F3 F 1.0176(7) 1.1333(4) 0.9876(4) 0.145(4) Uani 1 d .
F4 F 0.9001(8) 1.0641(4) 0.8999(6) 0.175(6) Uani 1 d .
F5 F 0.8234(6) 1.0759(3) 0.7440(5) 0.126(4) Uani 1 d .
F6 F 0.8649(4) 1.1540(3) 0.6764(3) 0.078(2) Uani 1 d .
C7 C 0.9165(6) 1.5685(4) 0.7202(6) 0.046(2) Uani 1 d .
C8 C 0.8832(7) 1.5927(4) 0.6504(7) 0.065(3) Uani 1 d .
C9 C 0.8269(9) 1.6328(5) 0.6301(9) 0.092(5) Uani 1 d .
C10 C 0.8014(9) 1.6492(6) 0.6832(11) 0.097(5) Uani 1 d .
C11 C 0.8359(8) 1.6266(5) 0.7556(10) 0.081(4) Uani 1 d .
C12 C 0.8903(6) 1.5870(4) 0.7703(7) 0.056(3) Uani 1 d .
F8 F 0.9039(5) 1.5795(3) 0.5949(4) 0.092(2) Uani 1 d .
F9 F 0.7943(7) 1.6544(5) 0.5578(6) 0.164(5) Uani 1 d .
F10 F 0.7473(7) 1.6880(4) 0.6629(8) 0.171(5) Uani 1 d .
F11 F 0.8139(6) 1.6441(4) 0.8062(6) 0.127(4) Uani 1 d .
F12 F 0.9192(4) 1.5662(3) 0.8430(4) 0.081(2) Uani 1 d .
C13 C 0.8212(5) 1.2946(4) 0.7165(5) 0.041(2) Uani 1 d .
C14 C 0.7980(7) 1.2673(4) 0.6476(6) 0.054(3) Uani 1 d .
H14A H 0.8356(7) 1.2526(4) 0.6362(6) 0.070(8) Uiso 1 calc R
C15 C 0.7210(8) 1.2615(5) 0.5959(7) 0.070(4) Uani 1 d .
H15A H 0.7067(8) 1.2427(5) 0.5500(7) 0.070(8) Uiso 1 calc R
C16 C 0.6654(8) 1.2828(6) 0.6109(7) 0.077(4) Uani 1 d .
H16A H 0.6128(8) 1.2783(6) 0.5760(7) 0.070(8) Uiso 1 calc R
C17 C 0.6871(7) 1.3111(5) 0.6777(8) 0.073(4) Uani 1 d .
H17A H 0.6487(7) 1.3264(5) 0.6875(8) 0.070(8) Uiso 1 calc R
C18 C 0.7652(7) 1.3177(4) 0.7316(7) 0.054(3) Uani 1 d .
H18A H 0.7792(7) 1.3374(4) 0.7768(7) 0.070(8) Uiso 1 calc R
C19 C 0.9405(6) 1.3055(4) 0.8783(5) 0.042(2) Uani 1 d .
C20 C 1.0062(7) 1.3308(4) 0.9332(6) 0.057(3) Uani 1 d .
H20A H 1.0404(7) 1.3473(4) 0.9186(6) 0.070(8) Uiso 1 calc R
C21 C 1.0219(8) 1.3321(5) 1.0100(7) 0.068(4) Uani 1 d .
H21A H 1.0667(8) 1.3490(5) 1.0471(7) 0.070(8) Uiso 1 calc R
C22 C 0.9709(9) 1.3083(6) 1.0305(7) 0.089(5) Uani 1 d .
H22A H 0.9792(9) 1.3109(6) 1.0813(7) 0.070(8) Uiso 1 calc R
C23 C 0.9067(9) 1.2803(6) 0.9761(8) 0.095(5) Uani 1 d .
H23A H 0.8744(9) 1.2619(6) 0.9914(8) 0.070(8) Uiso 1 calc R
C24 C 0.8906(7) 1.2794(5) 0.8998(7) 0.067(3) Uani 1 d .
H24A H 0.8467(7) 1.2615(5) 0.8630(7) 0.070(8) Uiso 1 calc R
C25 C 0.8618(6) 1.4269(3) 0.6154(5) 0.042(2) Uani 1 d .
C26 C 0.7975(6) 1.3933(4) 0.5809(5) 0.057(3) Uani 1 d .
H26A H 0.7772(6) 1.3768(4) 0.6104(5) 0.070(8) Uiso 1 calc R
C27 C 0.7633(8) 1.3844(5) 0.5010(7) 0.090(5) Uani 1 d .
H27A H 0.7210(8) 1.3610(5) 0.4779(7) 0.070(8) Uiso 1 calc R
C28 C 0.7906(9) 1.4092(6) 0.4563(7) 0.083(4) Uani 1 d .
H28A H 0.7666(9) 1.4031(6) 0.4031(7) 0.070(8) Uiso 1 calc R
C29 C 0.8521(8) 1.4425(5) 0.4892(6) 0.070(4) Uani 1 d .
H29A H 0.8703(8) 1.4593(5) 0.4581(6) 0.070(8) Uiso 1 calc R
C30 C 0.8895(7) 1.4527(4) 0.5683(6) 0.056(3) Uani 1 d .
H30A H 0.9320(7) 1.4760(4) 0.5900(6) 0.070(8) Uiso 1 calc R
C31 C 0.8500(7) 1.4408(4) 0.7579(7) 0.056(3) Uani 1 d .
C32 C 0.8775(8) 1.4326(4) 0.8364(7) 0.059(3) Uani 1 d .
H32A H 0.9298(8) 1.4239(4) 0.8670(7) 0.070(8) Uiso 1 calc R
C33 C 0.8285(11) 1.4371(5) 0.8713(10) 0.086(5) Uani 1 d .
H33A H 0.8472(11) 1.4304(5) 0.9239(10) 0.070(8) Uiso 1 calc R
C34 C 0.7526(12) 1.4514(7) 0.8254(13) 0.109(7) Uani 1 d .
H34A H 0.7201(12) 1.4559(7) 0.8481(13) 0.070(8) Uiso 1 calc R
C35 C 0.7233(10) 1.4594(6) 0.7498(13) 0.097(5) Uani 1 d .
H35A H 0.6706(10) 1.4676(6) 0.7201(13) 0.070(8) Uiso 1 calc R
C36 C 0.7714(8) 1.4553(4) 0.7146(9) 0.069(4) Uani 1 d .
H36A H 0.7510(8) 1.4624(4) 0.6619(9) 0.070(8) Uiso 1 calc R
C37 C 1.0000 0.9822(16) 0.7500 0.177(28) Uiso 0.50 d SPD
C38 C 1.0367(26) 1.0172(14) 0.8229(3) 0.171(18) Uiso 0.50 d PD
C39 C 1.0745(32) 0.9838(16) 0.8969(6) 0.226(26) Uiso 0.50 d PD
C40 C 1.0000 1.1934(15) 1.2500 0.237(40) Uiso 0.50 d SPD
C41 C 1.0713(8) 1.2286(14) 1.2993(22) 0.181(20) Uiso 0.50 d PD
C42 C 1.1348(14) 1.1940(15) 1.3638(20) 0.181(19) Uiso 0.50 d PD

loop_
_atom_type_symbol
_atom_type_description
_atom_type_scat_dispersion_real
_atom_type_scat_dispersion_imag
_atom_type_scat_source
C C 0.0033 0.0016 'International Tables Vol C Tables 4.2.6.8 and 6.1.1.4'
H H 0.0000 0.0000 'International Tables Vol C Tables 4.2.6.8 and 6.1.1.4'
F F 0.0171 0.0103 'International Tables Vol C Tables 4.2.6.8 and 6.1.1.4'
P P 0.1023 0.0942 'International Tables Vol C Tables 4.2.6.8 and 6.1.1.4'
Pt Pt -1.7033 8.3905 'International Tables Vol C Tables 4.2.6.8 and 6.1.1.4'

loop_
_geom_angle_atom_site_label_1
_geom_angle_atom_site_label_2
_geom_angle_atom_site_label_3
_geom_angle
_geom_angle_site_symmetry_1
_geom_angle_site_symmetry_3
C1 Pt1 C1 86.7(6) 2_756 .
C1 Pt1 P1 85.2(3) 2_756 2_756
C1 Pt1 P1 163.7(3) . 2_756
C1 Pt1 P1 163.7(3) 2_756 .
C1 Pt1 P1 85.2(3) . .
P1 Pt1 P1 105.97(12) 2_756 .
C1 Pt1 Pt2 136.6(3) 2_756 .
C1 Pt1 Pt2 136.6(3) . .
P1 Pt1 Pt2 52.99(6) 2_756 .
P1 Pt1 Pt2 52.99(6) . .
P1 Pt2 P1 104.70(13) 2_756 .
P1 Pt2 P2 149.41(9) 2_756 .
P1 Pt2 P2 96.69(9) . .
P1 Pt2 P2 96.69(9) 2_756 2_756
P1 Pt2 P2 149.41(9) . 2_756
P2 Pt2 P2 73.74(12) . 2_756
P1 Pt2 Pt1 52.35(6) 2_756 .
P1 Pt2 Pt1 52.35(6) . .
P2 Pt2 Pt1 143.13(6) . .
P2 Pt2 Pt1 143.13(6) 2_756 .
C7 Pt3 C7 89.0(5) 2_756 .
C7 Pt3 P2 96.6(3) 2_756 2_756
C7 Pt3 P2 174.3(3) . 2_756
C7 Pt3 P2 174.3(3) 2_756 .
C7 Pt3 P2 96.6(3) . .
P2 Pt3 P2 77.77(13) 2_756 .
C13 P1 C19 108.9(5) . .
C13 P1 Pt1 112.7(3) . .
C19 P1 Pt1 117.9(3) . .
C13 P1 Pt2 122.9(3) . .
C19 P1 Pt2 116.3(3) . .
Pt1 P1 Pt2 74.66(8) . .
C31 P2 C25 108.3(5) . .
C31 P2 Pt3 114.7(4) . .
C25 P2 Pt3 113.0(3) . .
C31 P2 Pt2 117.5(4) . .
C25 P2 Pt2 98.2(3) . .
Pt3 P2 Pt2 104.25(10) . .
C6 C1 C2 114.3(10) . .
C6 C1 Pt1 126.5(7) . .
C2 C1 Pt1 119.0(8) . .
F2 C2 C3 117.7(10) . .
F2 C2 C1 119.6(10) . .
C3 C2 C1 122.6(11) . .
F3 C3 C4 121.3(12) . .
F3 C3 C2 119.1(12) . .
C4 C3 C2 119.6(11) . .
C5 C4 F4 121.2(12) . .
C5 C4 C3 119.7(12) . .
F4 C4 C3 118.9(13) . .
C4 C5 C6 119.5(11) . .
C4 C5 F5 119.7(11) . .
C6 C5 F5 120.7(12) . .
C5 C6 F6 117.0(10) . .
C5 C6 C1 124.3(10) . .
F6 C6 C1 118.7(9) . .
C8 C7 C12 114.3(10) . .
C8 C7 Pt3 123.0(8) . .
C12 C7 Pt3 122.7(8) . .
C7 C8 F8 121.4(10) . .
C7 C8 C9 123.2(12) . .
F8 C8 C9 115.5(11) . .
F9 C9 C8 119.9(14) . .
F9 C9 C10 120.1(13) . .
C8 C9 C10 119.9(12) . .
F10 C10 C11 122.4(16) . .
F10 C10 C9 119.2(16) . .
C11 C10 C9 118.3(12) . .
F11 C11 C12 124.4(15) . .
F11 C11 C10 117.8(13) . .
C12 C11 C10 117.8(13) . .
F12 C12 C11 113.1(11) . .
F12 C12 C7 120.5(10) . .
C11 C12 C7 126.4(12) . .
C18 C13 C14 118.9(10) . .
C18 C13 P1 121.8(8) . .
C14 C13 P1 119.0(8) . .
C15 C14 C13 121.2(12) . .
C16 C15 C14 120.5(12) . .
C15 C16 C17 119.2(12) . .
C16 C17 C18 121.6(13) . .
C13 C18 C17 118.5(11) . .
C20 C19 C24 120.0(10) . .
C20 C19 P1 118.8(8) . .
C24 C19 P1 121.1(8) . .
C19 C20 C21 120.7(11) . .
C22 C21 C20 119.1(11) . .
C21 C22 C23 120.4(11) . .
C24 C23 C22 120.4(13) . .
C23 C24 C19 119.1(12) . .
C26 C25 C30 118.9(9) . .
C26 C25 P2 124.2(8) . .
C30 C25 P2 116.9(7) . .
C25 C26 C27 119.1(12) . .
C28 C27 C26 121.5(12) . .
C29 C28 C27 119.7(11) . .
C28 C29 C30 121.9(12) . .
C29 C30 C25 118.9(11) . .
C32 C31 C36 116.9(12) . .
C32 C31 P2 119.2(9) . .
C36 C31 P2 123.7(10) . .
C31 C32 C33 121.9(14) . .
C34 C33 C32 117.7(15) . .
C35 C34 C33 122.6(16) . .
C34 C35 C36 120.1(17) . .
C35 C36 C31 120.7(15) . .
C38 C37 C38 110.9(13) . 2_756
C39 C38 C37 112.6(10) . .
C41 C40 C41 110.8(13) . 2_757
C40 C41 C42 109.7(10) . .

loop_
_geom_bond_atom_site_label_1
_geom_bond_atom_site_label_2
_geom_bond_distance
_geom_bond_site_symmetry_2
Pt1 C1 2.078(10) 2_756
Pt1 C1 2.078(10) .
Pt1 P1 2.280(3) 2_756
Pt1 P1 2.280(3) .
Pt1 Pt2 2.7766(10) .
Pt2 P1 2.299(3) 2_756
Pt2 P1 2.299(3) .
Pt2 P2 2.380(2) .
Pt2 P2 2.380(2) 2_756
Pt3 C7 2.054(10) 2_756
Pt3 C7 2.054(10) .
Pt3 P2 2.274(2) 2_756
Pt3 P2 2.274(3) .
P1 C13 1.796(10) .
P1 C19 1.798(9) .
P2 C31 1.788(12) .
P2 C25 1.809(9) .
C1 C6 1.375(13) .
C1 C2 1.375(14) .
C2 F2 1.356(13) .
C2 C3 1.37(2) .
C3 F3 1.349(13) .
C3 C4 1.37(2) .
C4 C5 1.34(2) .
C4 F4 1.347(14) .
C5 C6 1.35(2) .
C5 F5 1.356(13) .
C6 F6 1.367(11) .
C7 C8 1.346(14) .
C7 C12 1.375(14) .
C8 F8 1.358(13) .
C8 C9 1.39(2) .
C9 F9 1.36(2) .
C9 C10 1.40(2) .
C10 F10 1.336(15) .
C10 C11 1.37(2) .
C11 F11 1.32(2) .
C11 C12 1.37(2) .
C12 F12 1.359(12) .
C13 C18 1.376(14) .
C13 C14 1.380(13) .
C14 C15 1.361(15) .
C15 C16 1.35(2) .
C16 C17 1.36(2) .
C17 C18 1.39(2) .
C19 C20 1.372(14) .
C19 C24 1.381(15) .
C20 C21 1.384(15) .
C21 C22 1.36(2) .
C22 C23 1.39(2) .
C23 C24 1.37(2) .
C25 C26 1.383(13) .
C25 C30 1.415(15) .
C26 C27 1.398(15) .
C27 C28 1.36(2) .
C28 C29 1.34(2) .
C29 C30 1.389(14) .
C31 C32 1.38(2) .
C31 C36 1.40(2) .
C32 C33 1.41(2) .
C33 C34 1.36(2) .
C34 C35 1.33(2) .
C35 C36 1.40(2) .
C37 C38 1.529(10) .
C37 C38 1.529(10) 2_756
C38 C39 1.522(10) .
C40 C41 1.533(10) .
C40 C41 1.533(10) 2_757
C41 C42 1.544(10) .
